data_4108100
loop_
_publ_author_name
'Junhua Luo'
'Hongwu Xu'
'Yun Liu'
'Yusheng Zhao'
'Luke L. Daemen'
'Craig Brown'
'Tatiana V. Timofeeva'
'Shengqian Ma'
'Hong-Cai Zhou'

_publ_section_title
;
 Hydrogen Adsorption in a Highly Stable Porous Rare-Earth Metal-Organic
 Framework: Sorption Properties and Neutron Diffraction Studies
;
_journal_name_full 'Journal of the American Chemical Society'
_journal_page_first 9626
_journal_page_last 9627
_journal_paper_doi 10.1021/ja801411f
_journal_volume 130
_journal_year 2008
_chemical_formula_sum 'C9 H5 O7 Y'
_chemical_formula_weight 314.04
_chemical_name_systematic
; 
 ? 
;
_space_group_IT_number 95
_symmetry_cell_setting tetragonal
_symmetry_space_group_name_Hall 'P 4cw 2c'
_symmetry_space_group_name_H-M 'P 43 2 2'
_atom_sites_solution_hydrogens geom
_atom_sites_solution_primary direct
_atom_sites_solution_secondary difmap
_audit_creation_method SHELXL-97
_cell_angle_alpha 90.00
_cell_angle_beta 90.00
_cell_angle_gamma 90.00
_cell_formula_units_Z 4
_cell_length_a 10.223(3)
_cell_length_b 10.223(3)
_cell_length_c 14.493(5)
_cell_measurement_temperature 293(2)
_cell_volume 1514.7(8)
_computing_structure_refinement 'SHELXL-97 (Sheldrick, 1997)'
_computing_structure_solution 'SHELXS-97 (Sheldrick, 1990)'
_diffrn_ambient_temperature 293(2)
_diffrn_measured_fraction_theta_full 0.966
_diffrn_measured_fraction_theta_max 0.966
_diffrn_radiation_monochromator graphite
_diffrn_radiation_source 'fine-focus sealed tube'
_diffrn_radiation_type MoK\a
_diffrn_radiation_wavelength 0.71073
_diffrn_reflns_av_R_equivalents 0.0769
_diffrn_reflns_av_sigmaI/netI 0.0556
_diffrn_reflns_limit_h_max 8
_diffrn_reflns_limit_h_min -8
_diffrn_reflns_limit_k_max 1
_diffrn_reflns_limit_k_min -8
_diffrn_reflns_limit_l_max 12
_diffrn_reflns_limit_l_min -12
_diffrn_reflns_number 1696
_diffrn_reflns_theta_full 17.49
_diffrn_reflns_theta_max 17.49
_diffrn_reflns_theta_min 1.99
_exptl_absorpt_coefficient_mu 3.865
_exptl_crystal_density_diffrn 1.377
_exptl_crystal_F_000 616
_refine_diff_density_max 0.610
_refine_diff_density_min -0.458
_refine_diff_density_rms 0.132
_refine_ls_abs_structure_details 'Flack H D (1983), Acta Cryst. A39, 876-881'
_refine_ls_abs_structure_Flack 0.87(8)
_refine_ls_extinction_coef 0.054(13)
_refine_ls_extinction_expression Fc^*^=kFc[1+0.001xFc^2^\l^3^/sin(2\q)]^-1/4^
_refine_ls_extinction_method SHELXL
_refine_ls_goodness_of_fit_ref 1.099
_refine_ls_hydrogen_treatment mixed
_refine_ls_matrix_type full
_refine_ls_number_parameters 85
_refine_ls_number_reflns 468
_refine_ls_number_restraints 0
_refine_ls_restrained_S_all 1.099
_refine_ls_R_factor_all 0.0818
_refine_ls_R_factor_gt 0.0773
_refine_ls_shift/su_max 0.775
_refine_ls_shift/su_mean 0.009
_refine_ls_structure_factor_coef Fsqd
_refine_ls_weighting_details 'calc w=1/[\s^2^(Fo^2^)+(0.1443P)^2^+13.0360P] where P=(Fo^2^+2Fc^2^)/3'
_refine_ls_weighting_scheme calc
_refine_ls_wR_factor_gt 0.1930
_refine_ls_wR_factor_ref 0.1976
_reflns_number_gt 432
_reflns_number_total 468
_reflns_threshold_expression >2sigma(I)
_cod_data_source_file ja801411f-file001.cif
_cod_data_source_block Luo152
_cod_original_cell_volume 1514.6(7)
_cod_database_code 4108100

loop_
_symmetry_equiv_pos_as_xyz
'x, y, z'
'-x, -y, z+1/2'
'-y, x, z+3/4'
'y, -x, z+1/4'
'-x, y, -z'
'x, -y, -z+1/2'
'y, x, -z+1/4'
'-y, -x, -z+3/4'

loop_
_atom_site_label
_atom_site_type_symbol
_atom_site_fract_x
_atom_site_fract_y
_atom_site_fract_z
_atom_site_U_iso_or_equiv
_atom_site_adp_type
_atom_site_occupancy
_atom_site_symmetry_multiplicity
_atom_site_calc_flag
_atom_site_refinement_flags
Y1 Y 0.34977(19) 0.34977(19) 0.1250 0.023(2) Uani 1 2 d S
O1 O 0.261(2) 0.4052(15) -0.0144(15) 0.056(6) Uani 1 1 d .
O2 O 0.439(2) 0.384(2) -0.1020(17) 0.085(9) Uani 1 1 d .
O3 O -0.1646(17) 0.5779(19) -0.3075(12) 0.050(5) Uani 1 1 d .
O4 O 0.192(6) 0.178(7) 0.150(2) 0.071(17) Uani 0.50 1 d P
C1 C 0.306(4) 0.5000 -0.2500 0.032(10) Uani 1 2 d S
H1A H 0.3968 0.5000 -0.2500 0.039 Uiso 1 2 calc SR
C2 C 0.245(3) 0.451(3) -0.1714(19) 0.045(9) Uani 1 1 d .
C3 C 0.106(3) 0.453(2) -0.1721(16) 0.045(8) Uani 1 1 d .
H3A H 0.0584 0.4243 -0.1214 0.054 Uiso 1 1 calc R
C4 C 0.043(4) 0.5000 -0.2500 0.042(11) Uani 1 2 d S
C5 C 0.326(5) 0.411(3) -0.093(2) 0.057(11) Uani 1 1 d .
C6 C -0.114(4) 0.5000 -0.2500 0.040(10) Uani 1 2 d S

loop_
_atom_site_aniso_label
_atom_site_aniso_U_11
_atom_site_aniso_U_22
_atom_site_aniso_U_33
_atom_site_aniso_U_23
_atom_site_aniso_U_13
_atom_site_aniso_U_12
Y1 0.032(3) 0.032(3) 0.003(3) -0.0031(13) 0.0031(13) -0.0054(15)
O1 0.084(15) 0.059(14) 0.025(13) -0.013(10) -0.031(13) 0.009(11)
O2 0.044(15) 0.13(2) 0.078(19) 0.016(14) -0.009(15) 0.025(12)
O3 0.021(11) 0.086(14) 0.043(12) 0.037(11) 0.006(10) 0.004(10)
O4 0.06(3) 0.13(4) 0.03(4) 0.00(4) 0.01(3) -0.04(2)
C1 0.02(3) 0.04(2) 0.03(3) -0.01(2) 0.000 0.000
C2 0.03(2) 0.09(2) 0.02(3) -0.004(17) 0.01(2) -0.008(17)
C3 0.07(3) 0.06(2) 0.008(14) 0.006(13) -0.006(17) -0.002(17)
C4 0.04(3) 0.05(3) 0.04(3) 0.01(2) 0.000 0.000
C5 0.10(4) 0.07(2) 0.00(2) 0.010(13) 0.00(3) 0.023(19)
C6 0.05(4) 0.04(3) 0.04(3) -0.01(3) 0.000 0.000

loop_
_atom_type_symbol
_atom_type_description
_atom_type_scat_dispersion_real
_atom_type_scat_dispersion_imag
_atom_type_scat_source
C C 0.0033 0.0016 'International Tables Vol C Tables 4.2.6.8 and 6.1.1.4'
H H 0.0000 0.0000 'International Tables Vol C Tables 4.2.6.8 and 6.1.1.4'
O O 0.0106 0.0060 'International Tables Vol C Tables 4.2.6.8 and 6.1.1.4'
Y Y -2.7962 3.5667 'International Tables Vol C Tables 4.2.6.8 and 6.1.1.4'

loop_
_geom_angle_atom_site_label_1
_geom_angle_atom_site_label_2
_geom_angle_atom_site_label_3
_geom_angle
_geom_angle_site_symmetry_1
_geom_angle_site_symmetry_3
O2 Y1 O2 73.3(12) 5_655 4_565
O2 Y1 O3 75.4(7) 5_655 8_654
O2 Y1 O3 146.3(7) 4_565 8_654
O2 Y1 O3 146.3(7) 5_655 2_565
O2 Y1 O3 75.4(7) 4_565 2_565
O3 Y1 O3 137.6(9) 8_654 2_565
O2 Y1 O1 102.4(8) 5_655 .
O2 Y1 O1 87.4(8) 4_565 .
O3 Y1 O1 87.4(6) 8_654 .
O3 Y1 O1 88.2(7) 2_565 .
O2 Y1 O1 87.4(8) 5_655 7
O2 Y1 O1 102.4(8) 4_565 7
O3 Y1 O1 88.2(7) 8_654 7
O3 Y1 O1 87.4(6) 2_565 7
O1 Y1 O1 167.9(10) . 7
O2 Y1 O4 143(2) 5_655 7
O2 Y1 O4 142(2) 4_565 7
O3 Y1 O4 67(2) 8_654 7
O3 Y1 O4 70.9(19) 2_565 7
O1 Y1 O4 75.0(10) . 7
O1 Y1 O4 92.9(10) 7 7
O2 Y1 O4 142(2) 5_655 .
O2 Y1 O4 143(2) 4_565 .
O3 Y1 O4 70.9(19) 8_654 .
O3 Y1 O4 67(2) 2_565 .
O1 Y1 O4 92.9(10) . .
O1 Y1 O4 75.0(10) 7 .
O4 Y1 O4 18.3(14) 7 .
C5 O1 Y1 125(2) . .
C5 O2 Y1 175(2) . 3_654
C6 O3 Y1 146.8(19) . 2_564
O4 O4 Y1 80.8(7) 7 .
C2 C1 C2 127(3) 6_564 .
C1 C2 C3 116(3) . .
C1 C2 C5 119(3) . .
C3 C2 C5 125(3) . .
C4 C3 C2 118(3) . .
C3 C4 C3 125(3) 6_564 .
C3 C4 C6 117.7(17) 6_564 .
C3 C4 C6 117.7(17) . .
O2 C5 O1 125(3) . .
O2 C5 C2 122(3) . .
O1 C5 C2 113(3) . .
O3 C6 O3 132(3) . 6_564
O3 C6 C4 114.2(17) . .
O3 C6 C4 114.2(17) 6_564 .

loop_
_geom_bond_atom_site_label_1
_geom_bond_atom_site_label_2
_geom_bond_distance
_geom_bond_site_symmetry_2
Y1 O2 2.22(3) 5_655
Y1 O2 2.22(3) 4_565
Y1 O3 2.26(2) 8_654
Y1 O3 2.26(2) 2_565
Y1 O1 2.286(18) .
Y1 O1 2.286(18) 7
Y1 O4 2.41(3) 7
Y1 O4 2.41(3) .
O1 C5 1.32(3) .
O2 C5 1.19(4) .
O2 Y1 2.22(3) 3_654
O3 C6 1.26(2) .
O3 Y1 2.26(2) 2_564
O4 O4 0.77(6) 7
C1 C2 1.39(3) 6_564
C1 C2 1.39(3) .
C2 C3 1.42(3) .
C2 C5 1.46(4) .
C3 C4 1.38(3) .
C4 C3 1.38(3) 6_564
C4 C6 1.60(5) .
C6 O3 1.26(2) 6_564
